data_7050101
loop_
_publ_author_name
'Argent, Stephen P.'
'Adams, Harry'
'Harding, Lindsay P.'
'Riis-Johannessen, T.'
'Jeffery, John C.'
'Ward, Michael D.'

_publ_section_title
;
 Homo- and heteropolynuclear helicates with a &#x2018;2 + 3 +
 2&#x2019;-dentate compartmental ligand
;
_journal_issue 7
_journal_name_full 'New Journal of Chemistry'
_journal_page_first 904
_journal_paper_doi 10.1039/b502423d
_journal_volume 29
_journal_year 2005
_chemical_formula_moiety 'C86 H70 Cu3 N22, 4(F6 P), 4(C2 H3 N)'
_chemical_formula_sum 'C94 H82 Cu3 F24 N26 P4'
_chemical_formula_weight 2346.36
_chemical_name_systematic
;
?
;
_space_group_IT_number 15
_symmetry_cell_setting monoclinic
_symmetry_space_group_name_Hall '-C 2yc'
_symmetry_space_group_name_H-M 'C 1 2/c 1'
_atom_sites_solution_hydrogens geom
_atom_sites_solution_primary direct
_atom_sites_solution_secondary difmap
_audit_creation_method SHELXL-97
_cell_angle_alpha 90.00
_cell_angle_beta 98.943(3)
_cell_angle_gamma 90.00
_cell_formula_units_Z 4
_cell_length_a 30.388(4)
_cell_length_b 14.590(2)
_cell_length_c 22.348(3)
_cell_measurement_reflns_used 7656
_cell_measurement_temperature 150(2)
_cell_measurement_theta_max 50.731
_cell_measurement_theta_min 4.658
_cell_volume 9788(2)
_computing_cell_refinement 'Bruker smart'
_computing_data_collection 'Bruker smart'
_computing_data_reduction 'Bruker saint'
_computing_molecular_graphics 'Bruker SHELXTL'
_computing_publication_material 'Bruker SHELXTL'
_computing_structure_refinement 'SHELXL-97 (Sheldrick, 1997)'
_computing_structure_solution 'SHELXS-97 (Sheldrick, 1990)'
_diffrn_ambient_temperature 150(2)
_diffrn_detector_area_resol_mean 100
_diffrn_measured_fraction_theta_full 0.983
_diffrn_measured_fraction_theta_max 0.983
_diffrn_measurement_device_type 'Bruker smart 1000'
_diffrn_measurement_method '\w scans'
_diffrn_radiation_monochromator graphite
_diffrn_radiation_source 'fine-focus sealed tube'
_diffrn_radiation_type MoK\a
_diffrn_radiation_wavelength 0.71073
_diffrn_reflns_av_R_equivalents 0.0916
_diffrn_reflns_av_sigmaI/netI 0.0968
_diffrn_reflns_limit_h_max 39
_diffrn_reflns_limit_h_min -38
_diffrn_reflns_limit_k_max 18
_diffrn_reflns_limit_k_min -18
_diffrn_reflns_limit_l_max 29
_diffrn_reflns_limit_l_min -28
_diffrn_reflns_number 53898
_diffrn_reflns_theta_full 27.61
_diffrn_reflns_theta_max 27.61
_diffrn_reflns_theta_min 1.36
_diffrn_standards_decay_% 0
_diffrn_standards_interval_count 0
_diffrn_standards_interval_time 0
_diffrn_standards_number 0
_exptl_absorpt_coefficient_mu 0.820
_exptl_absorpt_correction_T_max 0.8467
_exptl_absorpt_correction_T_min 0.7043
_exptl_absorpt_correction_type multi-scan
_exptl_absorpt_process_details sadabs
_exptl_crystal_colour YELLOW
_exptl_crystal_density_diffrn 1.592
_exptl_crystal_density_method 'not measured'
_exptl_crystal_description block
_exptl_crystal_F_000 4764
_exptl_crystal_size_max 0.46
_exptl_crystal_size_mid 0.32
_exptl_crystal_size_min 0.21
_refine_diff_density_max 0.733
_refine_diff_density_min -0.658
_refine_diff_density_rms 0.096
_refine_ls_extinction_method none
_refine_ls_goodness_of_fit_ref 1.045
_refine_ls_hydrogen_treatment constr
_refine_ls_matrix_type full
_refine_ls_number_parameters 684
_refine_ls_number_reflns 11161
_refine_ls_number_restraints 8
_refine_ls_restrained_S_all 1.055
_refine_ls_R_factor_all 0.1439
_refine_ls_R_factor_gt 0.0707
_refine_ls_shift/su_max 0.000
_refine_ls_shift/su_mean 0.000
_refine_ls_structure_factor_coef Fsqd
_refine_ls_weighting_details 'calc w=1/[\s^2^(Fo^2^)+(0.0896P)^2^+29.3028P] where P=(Fo^2^+2Fc^2^)/3'
_refine_ls_weighting_scheme calc
_refine_ls_wR_factor_gt 0.1730
_refine_ls_wR_factor_ref 0.2156
_reflns_number_gt 6011
_reflns_number_total 11161
_reflns_threshold_expression >2sigma(I)
_cod_data_source_file b502423d.txt
_cod_data_source_block Cu121
_cod_depositor_comments
;
The following automatic conversions were performed:
'_symmetry_cell_setting' value 'Monoclinic' changed to 'monoclinic'
according to '/home/saulius/struct/CIF-dictionaries/cif_core.dic'
dictionary named 'cif_core.dic' version 2.4.1 from 2010-06-29.

Automatic conversion script
Id: cif_fix_enum 1527 2010-12-29 10:47:43Z saulius 
;
_cod_original_sg_symbol_H-M C2/c
_cod_database_code 7050101

loop_
_symmetry_equiv_pos_as_xyz
'x, y, z'
'-x, y, -z+1/2'
'x+1/2, y+1/2, z'
'-x+1/2, y+1/2, -z+1/2'
'-x, -y, -z'
'x, -y, z-1/2'
'-x+1/2, -y+1/2, -z'
'x+1/2, -y+1/2, z-1/2'

loop_
_atom_site_label
_atom_site_type_symbol
_atom_site_fract_x
_atom_site_fract_y
_atom_site_fract_z
_atom_site_U_iso_or_equiv
_atom_site_adp_type
_atom_site_occupancy
_atom_site_symmetry_multiplicity
_atom_site_calc_flag
_atom_site_refinement_flags
_atom_site_disorder_assembly
_atom_site_disorder_group
Cu1 Cu 0.26482(2) 0.36010(5) 0.34287(3) 0.0493(2) Uani 1 1 d . . .
Cu2 Cu 0.0000 0.16940(5) 0.2500 0.0278(2) Uani 1 2 d S . .
N111 N 0.23838(14) 0.4477(3) 0.39678(18) 0.0408(10) Uani 1 1 d . . .
C112 C 0.21292(16) 0.4096(3) 0.4349(2) 0.0344(11) Uani 1 1 d . . .
C113 C 0.18948(17) 0.4623(4) 0.4703(2) 0.0406(12) Uani 1 1 d . . .
H113 H 0.1718 0.4338 0.4966 0.049 Uiso 1 1 calc R . .
C114 C 0.1917(2) 0.5552(4) 0.4675(3) 0.0550(15) Uani 1 1 d . . .
H114 H 0.1762 0.5920 0.4924 0.066 Uiso 1 1 calc R . .
C115 C 0.2166(2) 0.5954(4) 0.4286(3) 0.0582(16) Uani 1 1 d . . .
H115 H 0.2178 0.6602 0.4251 0.070 Uiso 1 1 calc R . .
C116 C 0.2400(2) 0.5392(4) 0.3942(3) 0.0550(16) Uani 1 1 d . . .
H116 H 0.2578 0.5669 0.3679 0.066 Uiso 1 1 calc R . .
N121 N 0.23305(13) 0.2646(3) 0.39498(16) 0.0328(9) Uani 1 1 d . . .
N122 N 0.22839(14) 0.1751(3) 0.40748(17) 0.0364(9) Uani 1 1 d . . .
C123 C 0.20419(18) 0.1632(4) 0.4525(2) 0.0404(12) Uani 1 1 d . . .
H123 H 0.1963 0.1061 0.4683 0.048 Uiso 1 1 calc R . .
C124 C 0.19309(16) 0.2473(4) 0.4713(2) 0.0369(12) Uani 1 1 d . . .
H124 H 0.1761 0.2610 0.5025 0.044 Uiso 1 1 calc R . .
C125 C 0.21192(15) 0.3099(3) 0.4350(2) 0.0322(11) Uani 1 1 d . . .
C131 C 0.21002(16) 0.0886(3) 0.3133(2) 0.0324(11) Uani 1 1 d . . .
C132 C 0.17262(18) 0.0358(3) 0.3159(2) 0.0401(12) Uani 1 1 d . . .
H132 H 0.1701 0.0029 0.3519 0.048 Uiso 1 1 calc R . .
C133 C 0.13845(17) 0.0299(3) 0.2665(2) 0.0382(12) Uani 1 1 d . . .
H133 H 0.1131 -0.0072 0.2689 0.046 Uiso 1 1 calc R . .
C134 C 0.14158(16) 0.0781(3) 0.2143(2) 0.0330(11) Uani 1 1 d . . .
C135 C 0.18004(17) 0.1270(3) 0.2099(2) 0.0368(11) Uani 1 1 d . . .
H135 H 0.1833 0.1569 0.1731 0.044 Uiso 1 1 calc R . .
C136 C 0.21359(17) 0.1325(3) 0.2589(2) 0.0359(11) Uani 1 1 d . . .
H136 H 0.2397 0.1668 0.2555 0.043 Uiso 1 1 calc R . .
C137 C 0.24414(18) 0.1049(4) 0.3694(2) 0.0425(12) Uani 1 1 d . . .
H13A H 0.2495 0.0471 0.3926 0.051 Uiso 1 1 calc R . .
H13B H 0.2727 0.1247 0.3573 0.051 Uiso 1 1 calc R . .
C138 C 0.10271(17) 0.0808(3) 0.1625(2) 0.0387(12) Uani 1 1 d . . .
H13C H 0.1131 0.0620 0.1244 0.046 Uiso 1 1 calc R . .
H13D H 0.0795 0.0368 0.1707 0.046 Uiso 1 1 calc R . .
N141 N 0.05679(12) 0.2050(3) 0.19350(16) 0.0299(9) Uani 1 1 d . . .
N142 N 0.08354(13) 0.1732(3) 0.15529(16) 0.0329(9) Uani 1 1 d . . .
C143 C 0.09517(18) 0.2399(4) 0.1195(2) 0.0432(13) Uani 1 1 d . . .
H143 H 0.1142 0.2332 0.0898 0.052 Uiso 1 1 calc R . .
C144 C 0.07481(17) 0.3194(4) 0.1332(2) 0.0365(11) Uani 1 1 d . . .
H144 H 0.0762 0.3781 0.1151 0.044 Uiso 1 1 calc R . .
C145 C 0.05162(15) 0.2941(3) 0.17979(19) 0.0286(10) Uani 1 1 d . . .
N151 N 0.0000 0.3032(4) 0.2500 0.0280(12) Uani 1 2 d S . .
C152 C 0.02482(15) 0.3503(3) 0.21449(19) 0.0282(10) Uani 1 1 d . . .
C153 C 0.02430(16) 0.4456(3) 0.2125(2) 0.0337(11) Uani 1 1 d . . .
H153 H 0.0403 0.4779 0.1859 0.040 Uiso 1 1 calc R . .
C154 C 0.0000 0.4920(5) 0.2500 0.0358(16) Uani 1 2 d S . .
H154 H 0.0000 0.5571 0.2500 0.043 Uiso 1 2 calc SR . .
N211 N 0.31552(15) 0.3229(3) 0.3018(2) 0.0464(11) Uani 1 1 d . . .
C212 C 0.30616(18) 0.3165(3) 0.2401(2) 0.0401(12) Uani 1 1 d . . .
C213 C 0.3371(2) 0.2837(4) 0.2063(3) 0.0527(15) Uani 1 1 d . . .
H213 H 0.3296 0.2785 0.1636 0.063 Uiso 1 1 calc R . .
C214 C 0.3788(2) 0.2585(4) 0.2349(3) 0.0646(19) Uani 1 1 d . . .
H214 H 0.4003 0.2353 0.2121 0.078 Uiso 1 1 calc R . .
C215 C 0.3891(2) 0.2673(5) 0.2963(4) 0.076(2) Uani 1 1 d . . .
H215 H 0.4179 0.2516 0.3167 0.092 Uiso 1 1 calc R . .
C216 C 0.3565(2) 0.2997(5) 0.3282(3) 0.0642(18) Uani 1 1 d . . .
H216 H 0.3637 0.3056 0.3710 0.077 Uiso 1 1 calc R . .
N221 N 0.23860(14) 0.3949(3) 0.25035(18) 0.0399(10) Uani 1 1 d . . .
N222 N 0.20173(15) 0.4254(3) 0.21428(19) 0.0440(11) Uani 1 1 d . . .
C223 C 0.2019(2) 0.4008(4) 0.1555(2) 0.0545(16) Uani 1 1 d . . .
H223 H 0.1794 0.4143 0.1222 0.065 Uiso 1 1 calc R . .
C224 C 0.2401(2) 0.3537(4) 0.1532(2) 0.0509(15) Uani 1 1 d . . .
H224 H 0.2497 0.3276 0.1185 0.061 Uiso 1 1 calc R . .
C225 C 0.26258(17) 0.3516(3) 0.2136(2) 0.0371(12) Uani 1 1 d . . .
C231 C 0.14401(16) 0.4246(3) 0.2811(2) 0.0364(11) Uani 1 1 d . . .
C232 C 0.14486(16) 0.3298(3) 0.2823(2) 0.0366(11) Uani 1 1 d . . .
H232 H 0.1626 0.2977 0.2578 0.044 Uiso 1 1 calc R . .
C233 C 0.12039(15) 0.2811(3) 0.3185(2) 0.0341(11) Uani 1 1 d . . .
H233 H 0.1219 0.2160 0.3193 0.041 Uiso 1 1 calc R . .
C234 C 0.09348(16) 0.3270(4) 0.3539(2) 0.0344(11) Uani 1 1 d . . .
C235 C 0.09338(17) 0.4215(4) 0.3533(2) 0.0417(13) Uani 1 1 d . . .
H235 H 0.0758 0.4537 0.3780 0.050 Uiso 1 1 calc R . .
C236 C 0.11807(17) 0.4700(4) 0.3177(2) 0.0420(12) Uani 1 1 d . . .
H236 H 0.1174 0.5351 0.3180 0.050 Uiso 1 1 calc R . .
C237 C 0.16908(19) 0.4790(4) 0.2397(3) 0.0493(14) Uani 1 1 d . . .
H23A H 0.1475 0.5048 0.2062 0.059 Uiso 1 1 calc R . .
H23B H 0.1843 0.5309 0.2628 0.059 Uiso 1 1 calc R . .
C238 C 0.06595(18) 0.2768(4) 0.3947(2) 0.0430(13) Uani 1 1 d . . .
H23C H 0.0786 0.2897 0.4374 0.052 Uiso 1 1 calc R . .
H23D H 0.0353 0.3017 0.3875 0.052 Uiso 1 1 calc R . .
N241 N 0.04028(13) 0.1393(3) 0.33598(17) 0.0317(9) Uani 1 1 d . . .
N242 N 0.06376(14) 0.1786(3) 0.38605(17) 0.0387(10) Uani 1 1 d . . .
C243 C 0.08251(19) 0.1135(4) 0.4250(2) 0.0524(15) Uani 1 1 d . . .
H243 H 0.1007 0.1243 0.4628 0.063 Uiso 1 1 calc R . .
C244 C 0.07088(19) 0.0302(4) 0.4008(3) 0.0558(16) Uani 1 1 d . . .
H244 H 0.0788 -0.0282 0.4180 0.067 Uiso 1 1 calc R . .
C245 C 0.04469(16) 0.0489(3) 0.3447(2) 0.0356(11) Uani 1 1 d . . .
N251 N 0.0000 0.0357(4) 0.2500 0.0322(12) Uani 1 2 d S . .
C252 C 0.02220(16) -0.0109(3) 0.2978(2) 0.0387(12) Uani 1 1 d . . .
C253 C 0.02275(19) -0.1057(4) 0.2986(3) 0.0472(14) Uani 1 1 d . . .
H253 H 0.0386 -0.1377 0.3323 0.057 Uiso 1 1 calc R . .
C254 C 0.0000 -0.1532(5) 0.2500 0.054(2) Uani 1 2 d S . .
H254 H 0.0000 -0.2184 0.2500 0.065 Uiso 1 2 calc SR . .
N13 N 0.0384(2) 0.6756(4) 0.3455(3) 0.0730(17) Uani 1 1 d . . .
C12 C 0.0446(2) 0.6547(4) 0.3943(3) 0.0630(18) Uani 1 1 d . . .
C11 C 0.0537(3) 0.6243(6) 0.4573(3) 0.102(3) Uani 1 1 d . . .
H11A H 0.0329 0.5752 0.4637 0.153 Uiso 1 1 calc R . .
H11B H 0.0499 0.6759 0.4841 0.153 Uiso 1 1 calc R . .
H11C H 0.0843 0.6013 0.4664 0.153 Uiso 1 1 calc R . .
C21 C -0.0107(3) 0.8446(6) -0.0069(4) 0.105(3) Uani 1 1 d . . .
H21A H -0.0391 0.8299 0.0064 0.158 Uiso 1 1 calc R . .
H21B H 0.0039 0.7878 -0.0165 0.158 Uiso 1 1 calc R . .
H21C H -0.0161 0.8835 -0.0430 0.158 Uiso 1 1 calc R . .
C22 C 0.0178(3) 0.8928(6) 0.0412(4) 0.089(2) Uani 1 1 d . . .
N23 N 0.0396(3) 0.9305(7) 0.0774(4) 0.141(4) Uani 1 1 d . . .
P1 P 0.15921(5) 0.85001(10) 0.48449(6) 0.0460(4) Uani 1 1 d . . .
F11 F 0.20321(14) 0.8129(3) 0.46460(19) 0.0888(13) Uani 1 1 d . . .
F12 F 0.17599(18) 0.9500(3) 0.4799(2) 0.1100(17) Uani 1 1 d . . .
F13 F 0.11447(14) 0.8865(3) 0.50444(16) 0.0826(13) Uani 1 1 d . . .
F14 F 0.14093(16) 0.7496(3) 0.4890(2) 0.1063(16) Uani 1 1 d . . .
F15 F 0.18059(13) 0.8426(3) 0.55301(16) 0.0824(13) Uani 1 1 d . . .
F16 F 0.13626(16) 0.8566(4) 0.41612(17) 0.1010(16) Uani 1 1 d . . .
P2 P 0.08648(7) 0.58812(12) 0.06836(7) 0.0618(5) Uani 1 1 d D . .
F21 F 0.04349(13) 0.5244(3) 0.06870(19) 0.0849(12) Uani 1 1 d . A .
F22 F 0.0884(3) 0.5882(5) -0.0011(3) 0.071(2) Uiso 0.575(10) 1 d PDU A 1
F22' F 0.0605(4) 0.5875(7) -0.0031(4) 0.081(3) Uiso 0.425(10) 1 d PDU A 2
F23 F 0.11547(14) 0.4967(3) 0.0659(2) 0.0855(13) Uani 1 1 d . A .
F24 F 0.1367(2) 0.6413(5) 0.0790(3) 0.066(2) Uiso 0.575(10) 1 d PDU A 1
F24' F 0.1177(4) 0.6611(6) 0.0524(5) 0.072(3) Uiso 0.425(10) 1 d PDU A 2
F25 F 0.09399(15) 0.5829(3) 0.13844(17) 0.0840(12) Uani 1 1 d . A .
F26 F 0.0590(2) 0.6783(3) 0.0720(2) 0.1148(18) Uani 1 1 d . A .

loop_
_atom_site_aniso_label
_atom_site_aniso_U_11
_atom_site_aniso_U_22
_atom_site_aniso_U_33
_atom_site_aniso_U_23
_atom_site_aniso_U_13
_atom_site_aniso_U_12
Cu1 0.0488(4) 0.0669(5) 0.0360(4) -0.0017(3) 0.0188(3) -0.0018(3)
Cu2 0.0330(4) 0.0249(4) 0.0261(4) 0.000 0.0063(3) 0.000
N111 0.045(3) 0.041(3) 0.038(2) -0.0044(19) 0.0123(19) -0.006(2)
C112 0.038(3) 0.038(3) 0.025(2) 0.001(2) 0.000(2) 0.000(2)
C113 0.043(3) 0.045(3) 0.035(3) -0.003(2) 0.008(2) 0.003(2)
C114 0.064(4) 0.051(4) 0.050(3) -0.009(3) 0.008(3) 0.013(3)
C115 0.073(4) 0.034(3) 0.066(4) -0.010(3) 0.006(3) -0.003(3)
C116 0.067(4) 0.046(4) 0.053(3) 0.001(3) 0.013(3) -0.020(3)
N121 0.036(2) 0.034(2) 0.0278(19) -0.0009(17) 0.0024(17) -0.0001(18)
N122 0.042(2) 0.034(2) 0.032(2) -0.0003(18) 0.0017(18) 0.0039(19)
C123 0.046(3) 0.040(3) 0.035(3) 0.003(2) 0.004(2) -0.003(2)
C124 0.037(3) 0.046(3) 0.029(2) 0.000(2) 0.009(2) 0.000(2)
C125 0.030(3) 0.038(3) 0.028(2) -0.001(2) 0.0031(19) 0.001(2)
C131 0.036(3) 0.026(3) 0.037(2) -0.005(2) 0.009(2) 0.006(2)
C132 0.050(3) 0.030(3) 0.042(3) -0.001(2) 0.013(2) 0.007(2)
C133 0.042(3) 0.031(3) 0.043(3) -0.008(2) 0.012(2) -0.005(2)
C134 0.034(3) 0.028(3) 0.039(3) -0.009(2) 0.012(2) 0.007(2)
C135 0.040(3) 0.036(3) 0.037(3) 0.000(2) 0.012(2) 0.005(2)
C136 0.041(3) 0.030(3) 0.040(3) -0.008(2) 0.015(2) -0.004(2)
C137 0.045(3) 0.037(3) 0.044(3) -0.006(2) 0.002(2) 0.010(2)
C138 0.045(3) 0.037(3) 0.035(3) -0.010(2) 0.008(2) 0.003(2)
N141 0.029(2) 0.034(2) 0.0268(19) -0.0047(16) 0.0054(16) 0.0002(17)
N142 0.037(2) 0.038(2) 0.0258(19) -0.0066(17) 0.0102(17) 0.0019(18)
C143 0.053(3) 0.053(3) 0.029(2) -0.001(2) 0.021(2) 0.005(3)
C144 0.040(3) 0.040(3) 0.031(2) 0.004(2) 0.011(2) -0.001(2)
C145 0.030(2) 0.030(2) 0.027(2) 0.0011(19) 0.0060(19) -0.0016(19)
N151 0.028(3) 0.033(3) 0.024(3) 0.000 0.008(2) 0.000
C152 0.031(2) 0.030(3) 0.023(2) 0.0010(18) 0.0023(18) -0.0032(19)
C153 0.037(3) 0.031(3) 0.033(2) 0.004(2) 0.007(2) -0.003(2)
C154 0.046(4) 0.025(4) 0.035(4) 0.000 0.003(3) 0.000
N211 0.040(3) 0.056(3) 0.046(3) 0.014(2) 0.016(2) 0.003(2)
C212 0.049(3) 0.033(3) 0.043(3) 0.001(2) 0.023(2) -0.008(2)
C213 0.063(4) 0.042(3) 0.063(4) -0.001(3) 0.037(3) -0.005(3)
C214 0.060(4) 0.051(4) 0.093(5) 0.012(4) 0.045(4) 0.006(3)
C215 0.054(4) 0.085(5) 0.095(6) 0.034(4) 0.028(4) 0.014(4)
C216 0.047(4) 0.085(5) 0.064(4) 0.023(4) 0.018(3) 0.009(3)
N221 0.041(3) 0.043(3) 0.038(2) 0.0054(19) 0.014(2) -0.002(2)
N222 0.048(3) 0.047(3) 0.039(2) 0.009(2) 0.010(2) -0.004(2)
C223 0.061(4) 0.062(4) 0.040(3) 0.009(3) 0.008(3) -0.021(3)
C224 0.063(4) 0.056(4) 0.039(3) -0.004(3) 0.024(3) -0.015(3)
C225 0.043(3) 0.037(3) 0.034(2) 0.001(2) 0.015(2) -0.010(2)
C231 0.033(3) 0.038(3) 0.037(3) 0.001(2) 0.002(2) -0.002(2)
C232 0.033(3) 0.039(3) 0.039(3) -0.005(2) 0.010(2) 0.003(2)
C233 0.034(3) 0.034(3) 0.033(2) -0.003(2) 0.001(2) -0.001(2)
C234 0.034(3) 0.042(3) 0.026(2) -0.005(2) 0.002(2) -0.006(2)
C235 0.040(3) 0.047(3) 0.037(3) -0.010(2) 0.007(2) 0.005(2)
C236 0.040(3) 0.037(3) 0.049(3) -0.006(2) 0.006(2) 0.004(2)
C237 0.048(3) 0.045(3) 0.055(3) 0.010(3) 0.008(3) 0.004(3)
C238 0.042(3) 0.053(4) 0.034(3) -0.009(2) 0.007(2) -0.005(3)
N241 0.031(2) 0.033(2) 0.032(2) 0.0022(17) 0.0061(16) -0.0008(17)
N242 0.039(2) 0.050(3) 0.027(2) 0.0047(19) 0.0057(18) -0.006(2)
C243 0.047(3) 0.068(4) 0.040(3) 0.020(3) -0.001(3) -0.009(3)
C244 0.048(3) 0.056(4) 0.061(4) 0.031(3) 0.004(3) 0.000(3)
C245 0.035(3) 0.035(3) 0.039(3) 0.009(2) 0.012(2) 0.001(2)
N251 0.033(3) 0.028(3) 0.038(3) 0.000 0.013(2) 0.000
C252 0.036(3) 0.031(3) 0.052(3) 0.007(2) 0.019(2) 0.000(2)
C253 0.048(3) 0.034(3) 0.065(4) 0.013(3) 0.029(3) 0.008(2)
C254 0.069(6) 0.026(4) 0.078(6) 0.000 0.041(5) 0.000
N13 0.104(5) 0.051(3) 0.068(4) 0.009(3) 0.028(3) -0.008(3)
C12 0.085(5) 0.043(4) 0.063(4) 0.006(3) 0.017(4) -0.013(3)
C11 0.123(8) 0.111(7) 0.065(5) 0.014(5) -0.008(5) -0.040(6)
C21 0.090(6) 0.103(7) 0.121(8) -0.028(6) 0.011(6) -0.009(5)
C22 0.084(6) 0.092(6) 0.089(6) -0.029(5) 0.012(5) -0.011(5)
N23 0.140(8) 0.150(9) 0.122(7) -0.047(6) -0.009(6) -0.044(6)
P1 0.0593(10) 0.0431(9) 0.0399(7) 0.0060(6) 0.0207(7) 0.0039(7)
F11 0.078(3) 0.110(4) 0.090(3) 0.007(3) 0.046(2) 0.017(2)
F12 0.157(5) 0.057(3) 0.122(4) 0.025(3) 0.040(3) -0.025(3)
F13 0.090(3) 0.104(3) 0.061(2) 0.029(2) 0.033(2) 0.045(2)
F14 0.108(4) 0.057(3) 0.160(5) -0.008(3) 0.041(3) -0.014(2)
F15 0.068(3) 0.131(4) 0.049(2) 0.026(2) 0.0104(18) -0.004(2)
F16 0.111(4) 0.149(5) 0.043(2) -0.011(2) 0.014(2) 0.028(3)
P2 0.0949(14) 0.0477(10) 0.0495(9) 0.0105(7) 0.0323(9) 0.0057(9)
F21 0.072(3) 0.086(3) 0.095(3) -0.009(2) 0.008(2) 0.011(2)
F23 0.084(3) 0.060(3) 0.123(4) 0.005(2) 0.052(3) 0.006(2)
F25 0.109(3) 0.084(3) 0.061(2) 0.009(2) 0.018(2) -0.003(2)
F26 0.173(5) 0.062(3) 0.104(4) 0.007(2) 0.005(3) 0.048(3)

loop_
_atom_type_symbol
_atom_type_description
_atom_type_scat_dispersion_real
_atom_type_scat_dispersion_imag
_atom_type_scat_source
C C 0.0033 0.0016 'International Tables Vol C Tables 4.2.6.8 and 6.1.1.4'
H H 0.0000 0.0000 'International Tables Vol C Tables 4.2.6.8 and 6.1.1.4'
N N 0.0061 0.0033 'International Tables Vol C Tables 4.2.6.8 and 6.1.1.4'
F F 0.0171 0.0103 'International Tables Vol C Tables 4.2.6.8 and 6.1.1.4'
P P 0.1023 0.0942 'International Tables Vol C Tables 4.2.6.8 and 6.1.1.4'
Cu Cu 0.3201 1.2651 'International Tables Vol C Tables 4.2.6.8 and 6.1.1.4'

loop_
_geom_angle_atom_site_label_1
_geom_angle_atom_site_label_2
_geom_angle_atom_site_label_3
_geom_angle
_geom_angle_site_symmetry_1
_geom_angle_site_symmetry_3
_geom_angle_publ_flag
N211 Cu1 N111 149.55(19) . . ?
N211 Cu1 N121 121.43(17) . . ?
N111 Cu1 N121 80.28(16) . . ?
N211 Cu1 N221 79.58(17) . . ?
N111 Cu1 N221 107.62(17) . . ?
N121 Cu1 N221 122.98(15) . . ?
N251 Cu2 N151 180.000(1) . . ?
N251 Cu2 N241 78.26(11) . 2 ?
N151 Cu2 N241 101.74(11) . 2 ?
N251 Cu2 N241 78.26(11) . . ?
N151 Cu2 N241 101.74(11) . . ?
N241 Cu2 N241 156.5(2) 2 . ?
N251 Cu2 N141 102.77(10) . 2 ?
N151 Cu2 N141 77.23(10) . 2 ?
N241 Cu2 N141 99.29(13) 2 2 ?
N241 Cu2 N141 85.91(13) . 2 ?
N251 Cu2 N141 102.77(10) . . ?
N151 Cu2 N141 77.23(10) . . ?
N241 Cu2 N141 85.91(13) 2 . ?
N241 Cu2 N141 99.29(13) . . ?
N141 Cu2 N141 154.46(19) 2 . ?
C116 N111 C112 117.7(5) . . ?
C116 N111 Cu1 126.0(4) . . ?
C112 N111 Cu1 115.9(3) . . ?
N111 C112 C113 121.9(5) . . ?
N111 C112 C125 115.1(4) . . ?
C113 C112 C125 122.9(5) . . ?
C114 C113 C112 119.7(5) . . ?
C113 C114 C115 119.5(5) . . ?
C114 C115 C116 118.5(6) . . ?
N111 C116 C115 122.6(5) . . ?
N122 N121 C125 105.1(4) . . ?
N122 N121 Cu1 144.6(3) . . ?
C125 N121 Cu1 110.0(3) . . ?
C123 N122 N121 111.5(4) . . ?
C123 N122 C137 127.8(5) . . ?
N121 N122 C137 120.3(4) . . ?
N122 C123 C124 107.9(5) . . ?
C123 C124 C125 105.4(4) . . ?
N121 C125 C124 110.1(4) . . ?
N121 C125 C112 118.4(4) . . ?
C124 C125 C112 131.5(4) . . ?
C132 C131 C136 117.9(5) . . ?
C132 C131 C137 121.0(5) . . ?
C136 C131 C137 120.9(5) . . ?
C131 C132 C133 121.2(5) . . ?
C134 C133 C132 119.8(5) . . ?
C133 C134 C135 119.5(5) . . ?
C133 C134 C138 120.7(5) . . ?
C135 C134 C138 119.8(4) . . ?
C136 C135 C134 120.1(5) . . ?
C135 C136 C131 121.2(5) . . ?
N122 C137 C131 110.3(4) . . ?
N142 C138 C134 110.8(4) . . ?
C145 N141 N142 104.5(4) . . ?
C145 N141 Cu2 105.5(3) . . ?
N142 N141 Cu2 146.0(3) . . ?
C143 N142 N141 111.6(4) . . ?
C143 N142 C138 126.5(4) . . ?
N141 N142 C138 121.0(4) . . ?
N142 C143 C144 108.1(4) . . ?
C143 C144 C145 103.9(4) . . ?
N141 C145 C144 111.9(4) . . ?
N141 C145 C152 118.6(4) . . ?
C144 C145 C152 129.5(4) . . ?
C152 N151 C152 119.4(6) 2 . ?
C152 N151 Cu2 120.3(3) 2 . ?
C152 N151 Cu2 120.3(3) . . ?
N151 C152 C153 121.2(4) . . ?
N151 C152 C145 115.5(4) . . ?
C153 C152 C145 123.3(4) . . ?
C154 C153 C152 118.4(5) . . ?
C153 C154 C153 121.1(6) 2 . ?
C216 N211 C212 117.5(5) . . ?
C216 N211 Cu1 127.0(4) . . ?
C212 N211 Cu1 115.5(4) . . ?
N211 C212 C213 121.6(5) . . ?
N211 C212 C225 114.7(4) . . ?
C213 C212 C225 123.6(5) . . ?
C212 C213 C214 119.7(6) . . ?
C215 C214 C213 119.3(6) . . ?
C214 C215 C216 118.7(7) . . ?
N211 C216 C215 123.2(7) . . ?
C225 N221 N222 105.6(4) . . ?
C225 N221 Cu1 108.8(3) . . ?
N222 N221 Cu1 143.0(3) . . ?
N221 N222 C223 111.3(5) . . ?
N221 N222 C237 120.0(4) . . ?
C223 N222 C237 128.8(5) . . ?
C224 C223 N222 107.5(5) . . ?
C223 C224 C225 105.3(5) . . ?
N221 C225 C224 110.3(5) . . ?
N221 C225 C212 117.7(4) . . ?
C224 C225 C212 131.9(5) . . ?
C232 C231 C236 118.4(5) . . ?
C232 C231 C237 121.9(5) . . ?
C236 C231 C237 119.7(5) . . ?
C233 C232 C231 121.1(5) . . ?
C232 C233 C234 120.2(5) . . ?
C235 C234 C233 118.3(5) . . ?
C235 C234 C238 119.3(4) . . ?
C233 C234 C238 122.4(5) . . ?
C236 C235 C234 121.4(5) . . ?
C235 C236 C231 120.5(5) . . ?
N222 C237 C231 113.4(4) . . ?
N242 C238 C234 114.6(4) . . ?
C245 N241 N242 105.5(4) . . ?
C245 N241 Cu2 111.2(3) . . ?
N242 N241 Cu2 143.3(3) . . ?
C243 N242 N241 110.4(5) . . ?
C243 N242 C238 127.2(5) . . ?
N241 N242 C238 122.4(4) . . ?
N242 C243 C244 108.4(5) . . ?
C243 C244 C245 105.0(5) . . ?
N241 C245 C244 110.7(5) . . ?
N241 C245 C252 117.5(4) . . ?
C244 C245 C252 131.8(5) . . ?
C252 N251 C252 119.7(6) 2 . ?
C252 N251 Cu2 120.1(3) 2 . ?
C252 N251 Cu2 120.1(3) . . ?
N251 C252 C253 121.1(5) . . ?
N251 C252 C245 112.9(4) . . ?
C253 C252 C245 126.0(5) . . ?
C254 C253 C252 119.2(6) . . ?
C253 C254 C253 119.7(7) 2 . ?
N13 C12 C11 177.7(9) . . ?
N23 C22 C21 179.1(12) . . ?
F12 P1 F11 90.1(3) . . ?
F12 P1 F15 92.2(3) . . ?
F11 P1 F15 90.6(2) . . ?
F12 P1 F14 178.5(3) . . ?
F11 P1 F14 91.3(3) . . ?
F15 P1 F14 88.3(3) . . ?
F12 P1 F16 88.9(3) . . ?
F11 P1 F16 90.8(2) . . ?
F15 P1 F16 178.2(3) . . ?
F14 P1 F16 90.7(3) . . ?
F12 P1 F13 90.4(3) . . ?
F11 P1 F13 179.4(3) . . ?
F15 P1 F13 89.5(2) . . ?
F14 P1 F13 88.2(3) . . ?
F16 P1 F13 89.0(2) . . ?
F24' P2 F25 105.9(5) . . ?
F24' P2 F22 69.0(5) . . ?
F25 P2 F22 169.2(4) . . ?
F24' P2 F26 77.2(5) . . ?
F25 P2 F26 89.1(3) . . ?
F22 P2 F26 98.8(3) . . ?
F24' P2 F23 102.2(4) . . ?
F25 P2 F23 89.9(2) . . ?
F22 P2 F23 82.1(3) . . ?
F26 P2 F23 178.6(3) . . ?
F24' P2 F21 162.7(5) . . ?
F25 P2 F21 87.6(2) . . ?
F22 P2 F21 99.3(4) . . ?
F26 P2 F21 92.6(3) . . ?
F23 P2 F21 88.3(2) . . ?
F24' P2 F22' 90.0(5) . . ?
F25 P2 F22' 160.3(5) . . ?
F22 P2 F22' 30.0(4) . . ?
F26 P2 F22' 83.0(4) . . ?
F23 P2 F22' 98.3(4) . . ?
F21 P2 F22' 74.7(5) . . ?
F24' P2 F24 28.7(4) . . ?
F25 P2 F24 83.8(3) . . ?
F22 P2 F24 88.1(4) . . ?
F26 P2 F24 94.8(4) . . ?
F23 P2 F24 84.1(3) . . ?
F21 P2 F24 168.6(3) . . ?
F22' P2 F24 114.7(5) . . ?

loop_
_geom_bond_atom_site_label_1
_geom_bond_atom_site_label_2
_geom_bond_distance
_geom_bond_site_symmetry_2
_geom_bond_publ_flag
Cu1 N211 1.987(4) . ?
Cu1 N111 2.008(4) . ?
Cu1 N121 2.140(4) . ?
Cu1 N221 2.158(4) . ?
Cu2 N251 1.951(5) . ?
Cu2 N151 1.952(5) . ?
Cu2 N241 2.157(4) 2 ?
Cu2 N241 2.157(4) . ?
Cu2 N141 2.349(4) 2 ?
Cu2 N141 2.349(4) . ?
N111 C116 1.337(7) . ?
N111 C112 1.355(6) . ?
C112 C113 1.378(7) . ?
C112 C125 1.455(7) . ?
C113 C114 1.360(8) . ?
C114 C115 1.369(9) . ?
C115 C116 1.392(8) . ?
N121 N122 1.348(5) . ?
N121 C125 1.352(6) . ?
N122 C123 1.347(6) . ?
N122 C137 1.459(6) . ?
C123 C124 1.357(7) . ?
C124 C125 1.402(7) . ?
C131 C132 1.382(7) . ?
C131 C136 1.394(7) . ?
C131 C137 1.515(7) . ?
C132 C133 1.395(7) . ?
C133 C134 1.379(7) . ?
C134 C135 1.386(7) . ?
C134 C138 1.520(7) . ?
C135 C136 1.378(7) . ?
C138 N142 1.468(6) . ?
N141 C145 1.340(6) . ?
N141 N142 1.350(5) . ?
N142 C143 1.341(6) . ?
C143 C144 1.372(7) . ?
C144 C145 1.395(6) . ?
C145 C152 1.461(6) . ?
N151 C152 1.363(5) 2 ?
N151 C152 1.363(5) . ?
C152 C153 1.390(6) . ?
C153 C154 1.378(6) . ?
C154 C153 1.378(6) 2 ?
N211 C216 1.336(7) . ?
N211 C212 1.368(7) . ?
C212 C213 1.378(7) . ?
C212 C225 1.457(7) . ?
C213 C214 1.380(9) . ?
C214 C215 1.364(10) . ?
C215 C216 1.391(9) . ?
N221 C225 1.337(6) . ?
N221 N222 1.350(6) . ?
N222 C223 1.361(7) . ?
N222 C237 1.448(7) . ?
C223 C224 1.358(9) . ?
C224 C225 1.415(7) . ?
C231 C232 1.383(7) . ?
C231 C236 1.389(7) . ?
C231 C237 1.511(7) . ?
C232 C233 1.379(7) . ?
C233 C234 1.395(7) . ?
C234 C235 1.379(7) . ?
C234 C238 1.517(7) . ?
C235 C236 1.372(7) . ?
C238 N242 1.446(7) . ?
N241 C245 1.337(6) . ?
N241 N242 1.357(5) . ?
N242 C243 1.352(7) . ?
C243 C244 1.354(9) . ?
C244 C245 1.402(7) . ?
C245 C252 1.452(7) . ?
N251 C252 1.354(6) 2 ?
N251 C252 1.354(6) . ?
C252 C253 1.384(7) . ?
C253 C254 1.381(7) . ?
C254 C253 1.381(7) 2 ?
N13 C12 1.121(8) . ?
C12 C11 1.461(9) . ?
C21 C22 1.453(11) . ?
C22 N23 1.108(10) . ?
P1 F12 1.554(4) . ?
P1 F11 1.569(4) . ?
P1 F15 1.571(4) . ?
P1 F14 1.576(4) . ?
P1 F16 1.581(4) . ?
P1 F13 1.588(4) . ?
P2 F24' 1.504(8) . ?
P2 F25 1.549(4) . ?
P2 F22 1.563(6) . ?
P2 F26 1.568(5) . ?
P2 F23 1.604(4) . ?
P2 F21 1.605(5) . ?
P2 F22' 1.667(9) . ?
P2 F24 1.696(7) . ?

loop_
_geom_torsion_atom_site_label_1
_geom_torsion_atom_site_label_2
_geom_torsion_atom_site_label_3
_geom_torsion_atom_site_label_4
_geom_torsion
_geom_torsion_site_symmetry_1
_geom_torsion_site_symmetry_2
_geom_torsion_site_symmetry_3
_geom_torsion_site_symmetry_4
_geom_torsion_publ_flag
N211 Cu1 N111 C116 44.7(6) . . . . ?
N121 Cu1 N111 C116 -176.5(5) . . . . ?
N221 Cu1 N111 C116 -54.8(5) . . . . ?
N211 Cu1 N111 C112 -142.3(4) . . . . ?
N121 Cu1 N111 C112 -3.5(3) . . . . ?
N221 Cu1 N111 C112 118.2(3) . . . . ?
C116 N111 C112 C113 -0.3(7) . . . . ?
Cu1 N111 C112 C113 -173.9(4) . . . . ?
C116 N111 C112 C125 179.1(5) . . . . ?
Cu1 N111 C112 C125 5.5(5) . . . . ?
N111 C112 C113 C114 -0.1(8) . . . . ?
C125 C112 C113 C114 -179.5(5) . . . . ?
C112 C113 C114 C115 1.3(8) . . . . ?
C113 C114 C115 C116 -1.9(9) . . . . ?
C112 N111 C116 C115 -0.4(8) . . . . ?
Cu1 N111 C116 C115 172.5(4) . . . . ?
C114 C115 C116 N111 1.5(9) . . . . ?
N211 Cu1 N121 N122 -14.4(6) . . . . ?
N111 Cu1 N121 N122 -171.3(5) . . . . ?
N221 Cu1 N121 N122 83.9(5) . . . . ?
N211 Cu1 N121 C125 157.8(3) . . . . ?
N111 Cu1 N121 C125 0.8(3) . . . . ?
N221 Cu1 N121 C125 -103.9(3) . . . . ?
C125 N121 N122 C123 1.7(5) . . . . ?
Cu1 N121 N122 C123 174.1(4) . . . . ?
C125 N121 N122 C137 174.9(4) . . . . ?
Cu1 N121 N122 C137 -12.8(8) . . . . ?
N121 N122 C123 C124 -1.1(6) . . . . ?
C137 N122 C123 C124 -173.7(4) . . . . ?
N122 C123 C124 C125 0.1(6) . . . . ?
N122 N121 C125 C124 -1.6(5) . . . . ?
Cu1 N121 C125 C124 -176.9(3) . . . . ?
N122 N121 C125 C112 177.1(4) . . . . ?
Cu1 N121 C125 C112 1.8(5) . . . . ?
C123 C124 C125 N121 0.9(5) . . . . ?
C123 C124 C125 C112 -177.5(5) . . . . ?
N111 C112 C125 N121 -4.8(6) . . . . ?
C113 C112 C125 N121 174.6(4) . . . . ?
N111 C112 C125 C124 173.5(5) . . . . ?
C113 C112 C125 C124 -7.1(8) . . . . ?
C136 C131 C132 C133 -3.0(7) . . . . ?
C137 C131 C132 C133 172.0(4) . . . . ?
C131 C132 C133 C134 -0.6(7) . . . . ?
C132 C133 C134 C135 4.3(7) . . . . ?
C132 C133 C134 C138 -173.5(4) . . . . ?
C133 C134 C135 C136 -4.4(7) . . . . ?
C138 C134 C135 C136 173.4(4) . . . . ?
C134 C135 C136 C131 0.7(7) . . . . ?
C132 C131 C136 C135 3.0(7) . . . . ?
C137 C131 C136 C135 -172.0(4) . . . . ?
C123 N122 C137 C131 90.1(6) . . . . ?
N121 N122 C137 C131 -81.8(6) . . . . ?
C132 C131 C137 N122 -78.7(6) . . . . ?
C136 C131 C137 N122 96.1(6) . . . . ?
C133 C134 C138 N142 112.0(5) . . . . ?
C135 C134 C138 N142 -65.7(6) . . . . ?
N251 Cu2 N141 C145 165.9(3) . . . . ?
N151 Cu2 N141 C145 -14.1(3) . . . . ?
N241 Cu2 N141 C145 89.0(3) 2 . . . ?
N241 Cu2 N141 C145 -114.1(3) . . . . ?
N141 Cu2 N141 C145 -14.1(3) 2 . . . ?
N251 Cu2 N141 N142 14.8(5) . . . . ?
N151 Cu2 N141 N142 -165.2(5) . . . . ?
N241 Cu2 N141 N142 -62.2(5) 2 . . . ?
N241 Cu2 N141 N142 94.8(5) . . . . ?
N141 Cu2 N141 N142 -165.2(5) 2 . . . ?
C145 N141 N142 C143 0.7(5) . . . . ?
Cu2 N141 N142 C143 152.0(4) . . . . ?
C145 N141 N142 C138 170.4(4) . . . . ?
Cu2 N141 N142 C138 -38.3(7) . . . . ?
C134 C138 N142 C143 91.2(6) . . . . ?
C134 C138 N142 N141 -76.9(5) . . . . ?
N141 N142 C143 C144 -1.2(6) . . . . ?
C138 N142 C143 C144 -170.2(4) . . . . ?
N142 C143 C144 C145 1.1(6) . . . . ?
N142 N141 C145 C144 0.0(5) . . . . ?
Cu2 N141 C145 C144 -163.8(3) . . . . ?
N142 N141 C145 C152 -178.5(4) . . . . ?
Cu2 N141 C145 C152 17.6(5) . . . . ?
C143 C144 C145 N141 -0.7(6) . . . . ?
C143 C144 C145 C152 177.7(5) . . . . ?
N251 Cu2 N151 C152 42(100) . . . 2 ?
N241 Cu2 N151 C152 105.8(2) 2 . . 2 ?
N241 Cu2 N151 C152 -74.2(2) . . . 2 ?
N141 Cu2 N151 C152 8.8(2) 2 . . 2 ?
N141 Cu2 N151 C152 -171.2(2) . . . 2 ?
N251 Cu2 N151 C152 -138(100) . . . . ?
N241 Cu2 N151 C152 -74.2(2) 2 . . . ?
N241 Cu2 N151 C152 105.8(2) . . . . ?
N141 Cu2 N151 C152 -171.2(2) 2 . . . ?
N141 Cu2 N151 C152 8.8(2) . . . . ?
C152 N151 C152 C153 -1.9(3) 2 . . . ?
Cu2 N151 C152 C153 178.1(3) . . . . ?
C152 N151 C152 C145 177.8(4) 2 . . . ?
Cu2 N151 C152 C145 -2.2(4) . . . . ?
N141 C145 C152 N151 -12.6(6) . . . . ?
C144 C145 C152 N151 169.1(4) . . . . ?
N141 C145 C152 C153 167.0(4) . . . . ?
C144 C145 C152 C153 -11.3(8) . . . . ?
N151 C152 C153 C154 3.7(6) . . . . ?
C145 C152 C153 C154 -175.9(4) . . . . ?
C152 C153 C154 C153 -1.8(3) . . . 2 ?
N111 Cu1 N211 C216 62.1(7) . . . . ?
N121 Cu1 N211 C216 -68.4(6) . . . . ?
N221 Cu1 N211 C216 169.2(6) . . . . ?
N111 Cu1 N211 C212 -121.5(4) . . . . ?
N121 Cu1 N211 C212 108.1(4) . . . . ?
N221 Cu1 N211 C212 -14.3(4) . . . . ?
C216 N211 C212 C213 2.6(8) . . . . ?
Cu1 N211 C212 C213 -174.2(4) . . . . ?
C216 N211 C212 C225 -174.0(5) . . . . ?
Cu1 N211 C212 C225 9.2(6) . . . . ?
N211 C212 C213 C214 -1.4(8) . . . . ?
C225 C212 C213 C214 174.8(5) . . . . ?
C212 C213 C214 C215 -0.6(9) . . . . ?
C213 C214 C215 C216 1.4(10) . . . . ?
C212 N211 C216 C215 -1.8(9) . . . . ?
Cu1 N211 C216 C215 174.6(5) . . . . ?
C214 C215 C216 N211 -0.1(11) . . . . ?
N211 Cu1 N221 C225 17.3(3) . . . . ?
N111 Cu1 N221 C225 166.7(3) . . . . ?
N121 Cu1 N221 C225 -103.6(3) . . . . ?
N211 Cu1 N221 N222 174.7(6) . . . . ?
N111 Cu1 N221 N222 -35.9(6) . . . . ?
N121 Cu1 N221 N222 53.8(6) . . . . ?
C225 N221 N222 C223 0.8(6) . . . . ?
Cu1 N221 N222 C223 -157.0(5) . . . . ?
C225 N221 N222 C237 -177.6(4) . . . . ?
Cu1 N221 N222 C237 24.6(8) . . . . ?
N221 N222 C223 C224 -0.5(6) . . . . ?
C237 N222 C223 C224 177.7(5) . . . . ?
N222 C223 C224 C225 -0.1(6) . . . . ?
N222 N221 C225 C224 -0.8(5) . . . . ?
Cu1 N221 C225 C224 165.3(3) . . . . ?
N222 N221 C225 C212 176.0(4) . . . . ?
Cu1 N221 C225 C212 -17.9(5) . . . . ?
C223 C224 C225 N221 0.6(6) . . . . ?
C223 C224 C225 C212 -175.7(5) . . . . ?
N211 C212 C225 N221 7.1(7) . . . . ?
C213 C212 C225 N221 -169.4(5) . . . . ?
N211 C212 C225 C224 -176.8(5) . . . . ?
C213 C212 C225 C224 6.7(9) . . . . ?
C236 C231 C232 C233 0.5(7) . . . . ?
C237 C231 C232 C233 -177.4(5) . . . . ?
C231 C232 C233 C234 1.2(7) . . . . ?
C232 C233 C234 C235 -2.3(7) . . . . ?
C232 C233 C234 C238 -179.9(4) . . . . ?
C233 C234 C235 C236 1.7(7) . . . . ?
C238 C234 C235 C236 179.3(5) . . . . ?
C234 C235 C236 C231 0.0(8) . . . . ?
C232 C231 C236 C235 -1.1(7) . . . . ?
C237 C231 C236 C235 176.8(5) . . . . ?
N221 N222 C237 C231 -68.9(6) . . . . ?
C223 N222 C237 C231 113.1(6) . . . . ?
C232 C231 C237 N222 -14.6(7) . . . . ?
C236 C231 C237 N222 167.6(5) . . . . ?
C235 C234 C238 N242 172.2(4) . . . . ?
C233 C234 C238 N242 -10.2(7) . . . . ?
N251 Cu2 N241 C245 0.4(3) . . . . ?
N151 Cu2 N241 C245 -179.6(3) . . . . ?
N241 Cu2 N241 C245 0.4(3) 2 . . . ?
N141 Cu2 N241 C245 104.4(3) 2 . . . ?
N141 Cu2 N241 C245 -100.8(3) . . . . ?
N251 Cu2 N241 N242 179.9(5) . . . . ?
N151 Cu2 N241 N242 -0.1(5) . . . . ?
N241 Cu2 N241 N242 179.9(5) 2 . . . ?
N141 Cu2 N241 N242 -76.1(5) 2 . . . ?
N141 Cu2 N241 N242 78.7(5) . . . . ?
C245 N241 N242 C243 0.3(5) . . . . ?
Cu2 N241 N242 C243 -179.3(4) . . . . ?
C245 N241 N242 C238 -178.0(4) . . . . ?
Cu2 N241 N242 C238 2.4(8) . . . . ?
C234 C238 N242 C243 110.7(6) . . . . ?
C234 C238 N242 N241 -71.3(6) . . . . ?
N241 N242 C243 C244 -0.8(6) . . . . ?
C238 N242 C243 C244 177.4(5) . . . . ?
N242 C243 C244 C245 0.9(7) . . . . ?
N242 N241 C245 C244 0.3(5) . . . . ?
Cu2 N241 C245 C244 -179.9(3) . . . . ?
N242 N241 C245 C252 179.4(4) . . . . ?
Cu2 N241 C245 C252 -0.9(5) . . . . ?
C243 C244 C245 N241 -0.8(6) . . . . ?
C243 C244 C245 C252 -179.6(5) . . . . ?
N151 Cu2 N251 C252 64(100) . . . 2 ?
N241 Cu2 N251 C252 0.2(3) 2 . . 2 ?
N241 Cu2 N251 C252 -179.8(3) . . . 2 ?
N141 Cu2 N251 C252 97.2(2) 2 . . 2 ?
N141 Cu2 N251 C252 -82.8(2) . . . 2 ?
N151 Cu2 N251 C252 -116(100) . . . . ?
N241 Cu2 N251 C252 -179.8(3) 2 . . . ?
N241 Cu2 N251 C252 0.2(3) . . . . ?
N141 Cu2 N251 C252 -82.8(2) 2 . . . ?
N141 Cu2 N251 C252 97.2(2) . . . . ?
C252 N251 C252 C253 0.2(3) 2 . . . ?
Cu2 N251 C252 C253 -179.8(3) . . . . ?
C252 N251 C252 C245 179.2(5) 2 . . . ?
Cu2 N251 C252 C245 -0.8(5) . . . . ?
N241 C245 C252 N251 1.1(6) . . . . ?
C244 C245 C252 N251 179.9(5) . . . . ?
N241 C245 C252 C253 -179.9(5) . . . . ?
C244 C245 C252 C253 -1.1(9) . . . . ?
N251 C252 C253 C254 -0.4(7) . . . . ?
C245 C252 C253 C254 -179.3(4) . . . . ?
C252 C253 C254 C253 0.2(3) . . . 2 ?
